data_4084893
loop_
_publ_author_name
'Espada, Mar\?\'ia F.'
'Poveda, Manuel L.'
'Carmona, Ernesto'

_publ_section_title
;
 Reactivity of a Cationic (C5Me5)IrIII-Cyclometalated Phosphine Complex
 with Alkynes
;
_journal_issue 24
_journal_name_full Organometallics
_journal_page_first 7164
_journal_paper_doi 10.1021/om5009742
_journal_volume 33
_journal_year 2014
_chemical_formula_sum 'C54.4 H44 B0.8 F19.2 Ir0.8 P0.8'
_chemical_formula_weight 1249.70
_chemical_name_systematic
; 
 ? 
;
_space_group_IT_number 14
_symmetry_cell_setting monoclinic
_symmetry_space_group_name_Hall '-P 2ybc'
_symmetry_space_group_name_H-M 'P 1 21/c 1'
_atom_sites_solution_hydrogens geom
_atom_sites_solution_primary direct
_atom_sites_solution_secondary difmap
_audit_creation_method SHELXL-97
_cell_angle_alpha 90.00
_cell_angle_beta 102.937(2)
_cell_angle_gamma 90.00
_cell_formula_units_Z 5
_cell_length_a 17.5239(11)
_cell_length_b 15.3243(12)
_cell_length_c 24.6757(16)
_cell_measurement_temperature 100(2)
_cell_volume 6458.2(8)
_computing_structure_refinement 'SHELXL-97 (Sheldrick, 2008)'
_computing_structure_solution 'SHELXS-97 (Sheldrick, 2008)'
_diffrn_ambient_temperature 100(2)
_diffrn_measured_fraction_theta_full 0.880
_diffrn_measured_fraction_theta_max 0.880
_diffrn_radiation_monochromator graphite
_diffrn_radiation_source 'fine-focus sealed tube'
_diffrn_radiation_type MoK\a
_diffrn_radiation_wavelength 0.71073
_diffrn_reflns_av_R_equivalents 0.0579
_diffrn_reflns_av_sigmaI/netI 0.0457
_diffrn_reflns_limit_h_max 20
_diffrn_reflns_limit_h_min -20
_diffrn_reflns_limit_k_max 16
_diffrn_reflns_limit_k_min -17
_diffrn_reflns_limit_l_max 29
_diffrn_reflns_limit_l_min -29
_diffrn_reflns_number 52914
_diffrn_reflns_theta_full 25.00
_diffrn_reflns_theta_max 25.00
_diffrn_reflns_theta_min 1.19
_exptl_absorpt_coefficient_mu 2.203
_exptl_absorpt_correction_T_max 0.7058
_exptl_absorpt_correction_T_min 0.5391
_exptl_absorpt_correction_type multi-scan
_exptl_absorpt_process_details 'APEX2 Software Suite; Bruker 2005'
_exptl_crystal_density_diffrn 1.607
_exptl_crystal_density_method 'not measured'
_exptl_crystal_description prism
_exptl_crystal_F_000 3104
_exptl_crystal_size_max 0.32
_exptl_crystal_size_mid 0.20
_exptl_crystal_size_min 0.17
_refine_diff_density_max 1.472
_refine_diff_density_min -0.900
_refine_diff_density_rms 0.106
_refine_ls_extinction_method none
_refine_ls_goodness_of_fit_ref 1.075
_refine_ls_hydrogen_treatment constr
_refine_ls_matrix_type full
_refine_ls_number_parameters 886
_refine_ls_number_reflns 10012
_refine_ls_number_restraints 81
_refine_ls_restrained_S_all 1.082
_refine_ls_R_factor_all 0.0600
_refine_ls_R_factor_gt 0.0391
_refine_ls_shift/su_max 0.001
_refine_ls_shift/su_mean 0.000
_refine_ls_structure_factor_coef Fsqd
_refine_ls_weighting_details 'calc w=1/[\s^2^(Fo^2^)+(0.0512P)^2^+14.9961P] where P=(Fo^2^+2Fc^2^)/3'
_refine_ls_weighting_scheme calc
_refine_ls_wR_factor_gt 0.0995
_refine_ls_wR_factor_ref 0.1090
_reflns_number_gt 7869
_reflns_number_total 10012
_reflns_threshold_expression >2sigma(I)
_cod_data_source_file om5009742_si_002.cif
_cod_data_source_block 2PhCCMe
_cod_depositor_comments
;
The following automatic conversions were performed:

'_symmetry_cell_setting' value 'Monoclinic' changed to 'monoclinic'
according to
/home/saulius/struct/COD-crude-data--automatic-downloads/rss-feeds/ACS/lib/dictionaries/cif_core.dic
dictionary named 'cif_core.dic' version 2.4.2 from 2011-04-26.

Automatic conversion script
Id: cif_fix_values 2935 2014-11-11 08:27:57Z andrius 

 Adding full bibliography for 4084892--4084898.cif.
;
_cod_original_sg_symbol_H-M P21/c
_cod_original_formula_sum 'C54.40 H44 B0.80 F19.20 Ir0.80 P0.80'
_cod_database_code 4084893

loop_
_symmetry_equiv_pos_as_xyz
'x, y, z'
'-x, y+1/2, -z+1/2'
'-x, -y, -z'
'x, -y-1/2, z-1/2'

loop_
_atom_site_label
_atom_site_type_symbol
_atom_site_fract_x
_atom_site_fract_y
_atom_site_fract_z
_atom_site_U_iso_or_equiv
_atom_site_adp_type
_atom_site_occupancy
_atom_site_symmetry_multiplicity
_atom_site_calc_flag
_atom_site_refinement_flags
_atom_site_disorder_assembly
_atom_site_disorder_group
P P 0.19380(7) 0.16445(12) 0.12457(5) 0.0261(3) Uani 1 1 d . . .
C8 C 0.1312(3) 0.2159(5) 0.0632(2) 0.0283(13) Uani 1 1 d . . .
F3 F 0.7292(3) 0.8007(3) 0.11399(17) 0.0566(12) Uani 1 1 d . . .
F2 F 0.7513(2) 0.8611(4) 0.04179(14) 0.0614(14) Uani 1 1 d . . .
F4 F 0.8221(2) 0.8941(4) 0.12157(18) 0.0648(14) Uani 1 1 d . . .
C18 C 0.2640(3) 0.1087(5) 0.0918(2) 0.0363(15) Uani 1 1 d . . .
H18A H 0.2410 0.0540 0.0750 0.054 Uiso 1 1 calc R . .
H18B H 0.3118 0.0958 0.1199 0.054 Uiso 1 1 calc R . .
H18C H 0.2768 0.1462 0.0629 0.054 Uiso 1 1 calc R . .
C66 C 0.5296(3) 1.3332(5) 0.0299(2) 0.0317(14) Uani 1 1 d . . .
C19 C 0.1413(3) 0.0788(5) 0.1533(2) 0.0341(15) Uani 1 1 d . . .
C57 C 0.6143(3) 0.9296(5) 0.0899(2) 0.0367(16) Uani 1 1 d . . .
H57 H 0.5961 0.8714 0.0827 0.044 Uiso 1 1 calc R . .
F20 F 0.8729(2) 1.2453(4) -0.06637(15) 0.0638(14) Uani 1 1 d . . .
F24 F 0.4268(2) 1.2684(4) -0.03559(17) 0.0635(13) Uani 1 1 d . . .
F23 F 0.4518(3) 1.4004(3) -0.04988(15) 0.0612(13) Uani 1 1 d . . .
F22 F 0.5301(3) 1.2980(4) -0.06311(15) 0.0711(17) Uani 1 1 d . . .
C29 C 0.1834(3) 0.2866(5) 0.2523(2) 0.0301(14) Uani 1 1 d . . .
F19 F 0.8996(3) 1.1267(4) -0.02145(17) 0.0666(14) Uani 1 1 d . . .
C28 C 0.2465(3) 0.2273(5) 0.2697(2) 0.0296(13) Uani 1 1 d . . .
C2 C 0.1263(3) 0.3043(5) 0.0686(2) 0.0310(15) Uani 1 1 d . . .
C32 C 0.3169(3) 0.2758(5) 0.2722(2) 0.0311(14) Uani 1 1 d . . .
C5 C 0.0652(3) 0.2249(6) -0.0326(2) 0.0439(19) Uani 1 1 d . . .
H5 H 0.0430 0.1988 -0.0675 0.053 Uiso 1 1 calc R . .
F21 F 0.7814(3) 1.1559(5) -0.06223(17) 0.092(2) Uani 1 1 d . . .
C3 C 0.0931(3) 0.3559(5) 0.0222(2) 0.0379(16) Uani 1 1 d . . .
H3 H 0.0906 0.4176 0.0252 0.045 Uiso 1 1 calc R . .
F18 F 0.8688(2) 1.4858(4) 0.1256(2) 0.0702(14) Uani 1 1 d . . .
C6 C 0.0977(3) 0.1714(5) 0.0123(2) 0.0346(15) Uani 1 1 d . . .
C4 C 0.0642(4) 0.3141(6) -0.0280(2) 0.047(2) Uani 1 1 d . . .
H4 H 0.0431 0.3482 -0.0600 0.057 Uiso 1 1 calc R . .
F16 F 0.9658(2) 1.4056(4) 0.1596(2) 0.0764(16) Uani 1 1 d . . .
C1 C 0.1518(3) 0.3459(5) 0.1253(2) 0.0299(14) Uani 1 1 d . . .
H1A H 0.1056 0.3504 0.1420 0.036 Uiso 1 1 calc R . .
H1B H 0.1699 0.4060 0.1204 0.036 Uiso 1 1 calc R . .
C30 C 0.2141(3) 0.3719(5) 0.2462(2) 0.0353(15) Uani 1 1 d . . .
F17 F 0.9546(3) 1.4590(5) 0.0792(2) 0.095(2) Uani 1 1 d . . .
C31 C 0.2971(3) 0.3631(5) 0.2562(2) 0.0338(15) Uani 1 1 d . . .
C20 C 0.0598(4) 0.0847(5) 0.1498(2) 0.0420(17) Uani 1 1 d . . .
C7 C 0.0942(4) 0.0754(6) 0.0058(2) 0.0461(19) Uani 1 1 d . . .
H7A H 0.1196 0.0478 0.0411 0.069 Uiso 1 1 calc R . .
H7B H 0.1214 0.0580 -0.0232 0.069 Uiso 1 1 calc R . .
H7C H 0.0394 0.0567 -0.0048 0.069 Uiso 1 1 calc R . .
C34 C 0.0996(3) 0.2660(6) 0.2541(3) 0.046(2) Uani 1 1 d . . .
H34A H 0.0662 0.3160 0.2399 0.070 Uiso 1 1 calc R . .
H34B H 0.0965 0.2540 0.2926 0.070 Uiso 1 1 calc R . .
H34C H 0.0819 0.2147 0.2310 0.070 Uiso 1 1 calc R . .
F15 F 0.6601(3) 1.1982(6) 0.37231(18) 0.126(3) Uani 1 1 d . . .
C10 C 0.3503(3) 0.2698(5) 0.1523(2) 0.0356(16) Uani 1 1 d . . .
C12 C 0.2982(3) 0.3920(5) 0.0791(2) 0.0370(17) Uani 1 1 d . . .
C11 C 0.3113(3) 0.3289(5) 0.1245(2) 0.0305(14) Uani 1 1 d . . .
C9 C 0.4231(3) 0.2157(5) 0.1668(3) 0.0443(18) Uani 1 1 d . . .
H9A H 0.4179 0.1726 0.1950 0.066 Uiso 1 1 calc R . .
H9B H 0.4681 0.2535 0.1813 0.066 Uiso 1 1 calc R . .
H9C H 0.4309 0.1856 0.1334 0.066 Uiso 1 1 calc R . .
C69 C 0.4858(4) 1.3264(6) -0.0297(2) 0.0444(17) Uani 1 1 d . . .
C25 C 0.1823(4) 0.0045(5) 0.1798(2) 0.0422(16) Uani 1 1 d . . .
C21 C 0.0112(3) 0.1627(6) 0.1260(3) 0.0475(19) Uani 1 1 d . . .
H21A H 0.0443 0.2053 0.1125 0.071 Uiso 1 1 calc R . .
H21B H -0.0113 0.1895 0.1549 0.071 Uiso 1 1 calc R . .
H21C H -0.0311 0.1439 0.0951 0.071 Uiso 1 1 calc R . .
C37 C 0.3981(4) 0.2410(6) 0.2955(3) 0.050(2) Uani 1 1 d . . .
H37A H 0.3952 0.1782 0.3025 0.076 Uiso 1 1 calc R . .
H37B H 0.4208 0.2711 0.3305 0.076 Uiso 1 1 calc R . .
H37C H 0.4309 0.2511 0.2688 0.076 Uiso 1 1 calc R . .
C33 C 0.2395(4) 0.1372(5) 0.2922(3) 0.0471(18) Uani 1 1 d . . .
H33A H 0.2912 0.1096 0.3014 0.071 Uiso 1 1 calc R . .
H33B H 0.2042 0.1021 0.2641 0.071 Uiso 1 1 calc R . .
H33C H 0.2184 0.1410 0.3257 0.071 Uiso 1 1 calc R . .
C52 C 0.9138(4) 1.4234(6) 0.1121(3) 0.0468(19) Uani 1 1 d . . .
C61 C 0.4756(4) 0.9796(5) 0.0835(3) 0.0466(18) Uani 1 1 d D . .
C53 C 0.8465(4) 1.1908(6) -0.0328(2) 0.048(2) Uani 1 1 d . . .
C36 C 0.3538(4) 0.4359(6) 0.2561(3) 0.053(2) Uani 1 1 d . . .
H36A H 0.3251 0.4898 0.2438 0.079 Uiso 1 1 calc R . .
H36B H 0.3877 0.4217 0.2307 0.079 Uiso 1 1 calc R . .
H36C H 0.3859 0.4441 0.2937 0.079 Uiso 1 1 calc R . .
C26 C 0.2710(5) -0.0073(6) 0.1909(3) 0.058(2) Uani 1 1 d . . .
H26A H 0.2848 -0.0354 0.1588 0.087 Uiso 1 1 calc R . .
H26B H 0.2884 -0.0439 0.2239 0.087 Uiso 1 1 calc R . .
H26C H 0.2965 0.0499 0.1972 0.087 Uiso 1 1 calc R . .
C22 C 0.0220(5) 0.0171(7) 0.1708(3) 0.059(2) Uani 1 1 d . . .
H22 H -0.0327 0.0220 0.1687 0.071 Uiso 1 1 calc R . .
C35 C 0.1704(4) 0.4547(6) 0.2358(3) 0.0504(19) Uani 1 1 d . . .
H35A H 0.1142 0.4430 0.2299 0.076 Uiso 1 1 calc R . .
H35B H 0.1812 0.4829 0.2027 0.076 Uiso 1 1 calc R . .
H35C H 0.1868 0.4934 0.2680 0.076 Uiso 1 1 calc R . .
C24 C 0.1405(5) -0.0605(7) 0.1988(3) 0.067(2) Uani 1 1 d . . .
H24 H 0.1680 -0.1105 0.2157 0.080 Uiso 1 1 calc R . .
C23 C 0.0606(6) -0.0564(7) 0.1944(4) 0.076(3) Uani 1 1 d . . .
H23 H 0.0333 -0.1028 0.2073 0.091 Uiso 1 1 calc R . .
C17 C 0.2944(3) 0.3596(6) 0.0254(2) 0.048(2) Uani 1 1 d . . .
H17 H 0.2982 0.2988 0.0191 0.057 Uiso 1 1 calc R . .
C13 C 0.2914(4) 0.4796(6) 0.0871(3) 0.050(2) Uani 1 1 d . . .
H13 H 0.2920 0.5014 0.1232 0.060 Uiso 1 1 calc R . .
C16 C 0.2850(4) 0.4185(8) -0.0186(3) 0.058(2) Uani 1 1 d . . .
H16 H 0.2817 0.3974 -0.0553 0.069 Uiso 1 1 calc R . .
C15 C 0.2805(4) 0.5050(8) -0.0098(3) 0.068(3) Uani 1 1 d . . .
H15 H 0.2752 0.5442 -0.0403 0.081 Uiso 1 1 calc R . .
C14 C 0.2836(5) 0.5372(7) 0.0423(3) 0.065(2) Uani 1 1 d . . .
H14 H 0.2804 0.5983 0.0480 0.078 Uiso 1 1 calc R . .
Ir Ir 0.242586(11) 0.278864(17) 0.182352(8) 0.02448(8) Uani 1 1 d . . .
F5 F 0.95413(19) 1.1266(3) 0.27525(14) 0.0535(12) Uani 1 1 d . . .
F7 F 0.9518(2) 1.2377(3) 0.32743(18) 0.0573(12) Uani 1 1 d . . .
C49 C 0.8790(3) 1.3078(5) 0.0396(2) 0.0378(17) Uani 1 1 d . . .
H49 H 0.9155 1.3317 0.0205 0.045 Uiso 1 1 calc R . .
C45 C 0.9134(3) 1.1636(5) 0.3086(2) 0.0358(16) Uani 1 1 d . . .
F6 F 0.9219(2) 1.1120(3) 0.35321(14) 0.0525(12) Uani 1 1 d . . .
C46 C 0.7700(3) 1.2362(4) 0.0975(2) 0.0276(13) Uani 1 1 d . A .
C55 C 0.7196(3) 1.0342(5) 0.1091(2) 0.0281(13) Uani 1 1 d . . .
H55 H 0.7742 1.0452 0.1153 0.034 Uiso 1 1 calc R . .
C43 C 0.6760(3) 1.2047(5) 0.2290(2) 0.0336(15) Uani 1 1 d . . .
H43 H 0.6220 1.2104 0.2117 0.040 Uiso 1 1 calc R . .
C51 C 0.7816(3) 1.1995(5) 0.0471(2) 0.0334(16) Uani 1 1 d . . .
H51 H 0.7523 1.1495 0.0322 0.040 Uiso 1 1 calc R . .
C48 C 0.8686(3) 1.3446(5) 0.0883(2) 0.0348(15) Uani 1 1 d . . .
C65 C 0.5088(3) 1.3981(5) 0.0637(2) 0.0320(14) Uani 1 1 d . . .
H65 H 0.4674 1.4379 0.0499 0.038 Uiso 1 1 calc R . .
C67 C 0.5877(3) 1.2739(5) 0.0504(2) 0.0303(13) Uani 1 1 d . . .
H67 H 0.5994 1.2301 0.0262 0.036 Uiso 1 1 calc R . .
C68 C 0.6305(3) 1.2756(5) 0.1059(2) 0.0279(13) Uani 1 1 d . A .
C44 C 0.6355(4) 1.2100(6) 0.3191(3) 0.0446(19) Uani 1 1 d . . .
C38 C 0.6971(3) 1.1998(5) 0.2864(2) 0.0360(16) Uani 1 1 d . . .
C59 C 0.5890(3) 1.0819(5) 0.1018(2) 0.0313(14) Uani 1 1 d . . .
H59 H 0.5519 1.1266 0.1031 0.038 Uiso 1 1 calc R A .
F11 F 0.6021(3) 1.2872(4) 0.3120(2) 0.0898(19) Uani 1 1 d . . .
C54 C 0.6688(3) 1.1052(5) 0.11062(19) 0.0285(14) Uani 1 1 d . A .
C42 C 0.7300(3) 1.2017(4) 0.1954(2) 0.0288(14) Uani 1 1 d . A .
C50 C 0.8352(3) 1.2354(5) 0.0192(2) 0.0353(16) Uani 1 1 d . . .
C47 C 0.8159(3) 1.3092(4) 0.1165(2) 0.0303(14) Uani 1 1 d . . .
H47 H 0.8107 1.3358 0.1502 0.036 Uiso 1 1 calc R . .
C60 C 0.7481(4) 0.8784(5) 0.0946(2) 0.0397(17) Uani 1 1 d . . .
C63 C 0.6113(3) 1.3424(5) 0.1384(2) 0.0301(14) Uani 1 1 d . . .
H63 H 0.6401 1.3481 0.1757 0.036 Uiso 1 1 calc R . .
F9 F 0.5896(3) 1.5248(4) 0.1731(2) 0.0819(18) Uani 1 1 d . . .
F8 F 0.4697(3) 1.5150(4) 0.1365(2) 0.089(2) Uani 1 1 d . . .
C56 C 0.6935(3) 0.9491(5) 0.0991(2) 0.0306(14) Uani 1 1 d . . .
C41 C 0.8083(3) 1.1882(5) 0.2234(2) 0.0290(14) Uani 1 1 d . . .
H41 H 0.8475 1.1846 0.2024 0.035 Uiso 1 1 calc R . .
C39 C 0.7749(3) 1.1871(5) 0.3131(2) 0.0330(14) Uani 1 1 d . . .
H39 H 0.7901 1.1832 0.3525 0.040 Uiso 1 1 calc R . .
C58 C 0.5622(3) 0.9976(5) 0.0915(2) 0.0321(14) Uani 1 1 d . A .
B B 0.7001(4) 1.2038(5) 0.1272(2) 0.0313(17) Uani 1 1 d . . .
F10 F 0.5751(3) 1.1577(5) 0.3021(2) 0.0884(19) Uani 1 1 d . . .
F F 0.5214(4) 1.4328(4) 0.2041(2) 0.093(2) Uani 1 1 d . . .
C40 C 0.8299(3) 1.1802(5) 0.2806(2) 0.0287(13) Uani 1 1 d . . .
C70 C 0.5322(4) 1.4688(6) 0.1568(3) 0.0435(18) Uani 1 1 d . . .
C64 C 0.5508(3) 1.4020(5) 0.1180(2) 0.0321(14) Uani 1 1 d . . .
F40A F 0.4312(2) 1.0423(4) 0.0539(2) 0.0731(19) Uani 0.904(7) 1 d PDU A 1
F41A F 0.4531(3) 0.9787(5) 0.1312(2) 0.083(2) Uani 0.904(7) 1 d PDU A 1
F42A F 0.4532(3) 0.9070(5) 0.0569(3) 0.102(3) Uani 0.904(7) 1 d PDU A 1
F40B F 0.464(2) 0.9086(8) 0.1085(6) 0.088(5) Uani 0.096(7) 1 d PDU A 2
F41B F 0.442(2) 0.9743(10) 0.0306(5) 0.087(5) Uani 0.096(7) 1 d PDU A 2
F42B F 0.443(2) 1.0452(10) 0.1044(6) 0.081(5) Uani 0.096(7) 1 d PDU A 2

loop_
_atom_site_aniso_label
_atom_site_aniso_U_11
_atom_site_aniso_U_22
_atom_site_aniso_U_33
_atom_site_aniso_U_23
_atom_site_aniso_U_13
_atom_site_aniso_U_12
P 0.0224(6) 0.0226(10) 0.0331(7) -0.0011(6) 0.0059(5) 0.0011(6)
C8 0.025(3) 0.030(5) 0.029(3) 0.001(2) 0.005(2) -0.006(3)
F3 0.072(3) 0.037(4) 0.069(3) 0.009(2) 0.033(2) 0.015(2)
F2 0.080(3) 0.071(4) 0.041(2) -0.002(2) 0.0287(18) 0.028(3)
F4 0.044(2) 0.056(4) 0.089(3) -0.017(2) 0.0032(19) 0.019(2)
C18 0.026(3) 0.035(5) 0.048(3) -0.009(3) 0.009(2) 0.001(3)
C66 0.029(3) 0.028(5) 0.038(3) -0.001(3) 0.005(2) -0.004(3)
C19 0.042(3) 0.030(5) 0.031(3) -0.004(2) 0.009(2) -0.004(3)
C57 0.043(3) 0.034(5) 0.035(3) -0.008(3) 0.012(2) -0.009(3)
F20 0.068(3) 0.089(5) 0.040(2) 0.018(2) 0.0237(18) 0.003(3)
F24 0.057(3) 0.050(4) 0.069(3) -0.016(2) -0.0149(19) -0.012(2)
F23 0.080(3) 0.044(4) 0.048(2) 0.0043(19) -0.0105(19) 0.014(2)
F22 0.068(3) 0.107(5) 0.0355(19) -0.006(2) 0.0051(18) 0.029(3)
C29 0.033(3) 0.030(4) 0.026(3) -0.003(2) 0.005(2) 0.003(3)
F19 0.089(3) 0.055(4) 0.064(3) 0.000(2) 0.034(2) 0.018(3)
C28 0.035(3) 0.026(4) 0.028(3) 0.004(2) 0.007(2) 0.005(3)
C2 0.017(2) 0.040(5) 0.034(3) 0.005(3) 0.002(2) -0.003(2)
C32 0.033(3) 0.035(5) 0.023(2) 0.000(2) 0.002(2) 0.004(3)
C5 0.029(3) 0.068(7) 0.033(3) -0.003(3) 0.003(2) -0.001(4)
F21 0.063(3) 0.162(7) 0.055(2) -0.045(3) 0.024(2) -0.046(3)
C3 0.028(3) 0.040(5) 0.044(3) 0.006(3) 0.006(2) 0.003(3)
F18 0.041(2) 0.046(4) 0.117(4) -0.020(3) 0.005(2) 0.003(2)
C6 0.027(3) 0.038(5) 0.038(3) -0.005(3) 0.006(2) -0.007(3)
C4 0.039(3) 0.067(7) 0.034(3) 0.010(3) 0.004(2) 0.004(4)
F16 0.049(2) 0.058(5) 0.102(3) 0.005(3) -0.028(2) -0.010(2)
C1 0.023(3) 0.026(4) 0.039(3) 0.005(2) 0.002(2) 0.007(2)
C30 0.043(3) 0.036(5) 0.027(3) -0.005(2) 0.008(2) 0.010(3)
F17 0.120(4) 0.074(6) 0.107(4) -0.019(3) 0.063(3) -0.058(4)
C31 0.034(3) 0.039(5) 0.027(3) -0.001(2) 0.004(2) -0.003(3)
C20 0.045(4) 0.041(5) 0.043(3) -0.008(3) 0.017(3) -0.005(3)
C7 0.044(4) 0.053(6) 0.040(3) -0.008(3) 0.006(3) -0.008(3)
C34 0.032(3) 0.065(7) 0.045(3) -0.008(3) 0.015(3) -0.003(3)
F15 0.070(3) 0.268(11) 0.048(3) 0.035(4) 0.032(2) 0.051(4)
C10 0.026(3) 0.048(5) 0.036(3) -0.008(3) 0.013(2) -0.006(3)
C12 0.025(3) 0.044(6) 0.040(3) 0.008(3) 0.004(2) -0.008(3)
C11 0.025(3) 0.034(5) 0.033(3) -0.002(3) 0.007(2) 0.002(3)
C9 0.031(3) 0.051(6) 0.051(4) -0.004(3) 0.010(3) 0.007(3)
C69 0.052(4) 0.037(6) 0.040(3) -0.002(3) 0.000(3) 0.008(4)
C25 0.059(4) 0.027(5) 0.043(3) -0.001(3) 0.014(3) 0.003(3)
C21 0.032(3) 0.061(6) 0.053(4) -0.001(4) 0.018(3) 0.002(3)
C37 0.034(3) 0.069(7) 0.043(3) 0.007(3) -0.002(3) 0.014(3)
C33 0.063(4) 0.038(6) 0.042(3) 0.009(3) 0.017(3) 0.002(4)
C52 0.038(3) 0.040(6) 0.063(4) 0.009(3) 0.011(3) -0.002(3)
C61 0.037(4) 0.031(5) 0.072(4) -0.013(3) 0.013(3) -0.013(3)
C53 0.044(4) 0.070(7) 0.031(3) 0.005(3) 0.007(3) 0.000(4)
C36 0.069(5) 0.048(6) 0.041(3) 0.000(3) 0.011(3) -0.023(4)
C26 0.071(5) 0.044(6) 0.057(4) 0.008(4) 0.009(3) 0.026(4)
C22 0.058(5) 0.049(7) 0.081(5) -0.010(4) 0.037(4) -0.016(4)
C35 0.066(4) 0.042(6) 0.041(3) -0.006(3) 0.008(3) 0.017(4)
C24 0.092(6) 0.034(7) 0.081(5) 0.011(4) 0.033(5) 0.006(5)
C23 0.093(7) 0.042(8) 0.108(7) 0.007(5) 0.057(5) -0.018(5)
C17 0.033(3) 0.072(7) 0.039(3) 0.002(3) 0.010(2) -0.006(3)
C13 0.057(4) 0.046(7) 0.046(4) 0.007(3) 0.005(3) -0.002(4)
C16 0.048(4) 0.079(9) 0.047(4) 0.015(4) 0.015(3) 0.007(4)
C15 0.048(4) 0.107(11) 0.045(4) 0.037(5) 0.002(3) 0.002(5)
C14 0.069(5) 0.048(8) 0.073(5) 0.021(4) 0.002(4) 0.005(4)
Ir 0.02014(11) 0.02310(15) 0.02954(12) 0.00050(9) 0.00416(7) 0.00259(10)
F5 0.0305(18) 0.072(4) 0.055(2) -0.009(2) 0.0038(15) 0.0136(19)
F7 0.040(2) 0.039(4) 0.084(3) -0.007(2) -0.0063(18) -0.0087(19)
C49 0.030(3) 0.041(6) 0.043(3) 0.013(3) 0.008(2) 0.004(3)
C45 0.030(3) 0.038(5) 0.038(3) -0.004(3) 0.005(2) -0.005(3)
F6 0.0377(19) 0.061(4) 0.052(2) 0.017(2) -0.0054(15) 0.003(2)
C46 0.028(3) 0.022(4) 0.032(3) 0.007(2) 0.004(2) 0.007(2)
C55 0.026(3) 0.030(4) 0.029(3) 0.002(2) 0.007(2) 0.006(3)
C43 0.021(3) 0.034(5) 0.046(3) 0.006(3) 0.008(2) -0.003(3)
C51 0.033(3) 0.035(5) 0.031(3) 0.002(2) 0.004(2) 0.000(3)
C48 0.024(3) 0.029(5) 0.050(3) 0.011(3) 0.006(2) 0.003(3)
C65 0.025(3) 0.022(4) 0.046(3) 0.002(3) 0.004(2) 0.001(3)
C67 0.031(3) 0.026(4) 0.033(3) -0.002(2) 0.006(2) 0.002(3)
C68 0.024(3) 0.027(4) 0.033(3) 0.000(2) 0.008(2) -0.007(3)
C44 0.042(4) 0.047(6) 0.048(4) 0.013(3) 0.017(3) 0.011(4)
C38 0.033(3) 0.038(5) 0.039(3) 0.004(3) 0.013(2) -0.002(3)
C59 0.025(3) 0.031(5) 0.039(3) -0.002(3) 0.009(2) 0.002(3)
F11 0.100(4) 0.068(5) 0.130(4) 0.011(3) 0.086(3) 0.021(3)
C54 0.028(3) 0.034(4) 0.023(2) 0.002(2) 0.0056(19) 0.005(3)
C42 0.028(3) 0.022(4) 0.035(3) -0.001(2) 0.004(2) 0.000(2)
C50 0.033(3) 0.037(5) 0.035(3) 0.010(3) 0.007(2) 0.007(3)
C47 0.027(3) 0.024(4) 0.039(3) 0.004(2) 0.005(2) 0.005(2)
C60 0.042(3) 0.037(5) 0.041(3) -0.004(3) 0.010(3) 0.002(3)
C63 0.023(3) 0.031(4) 0.036(3) -0.003(3) 0.006(2) -0.004(3)
F9 0.065(3) 0.062(5) 0.114(4) -0.053(3) 0.011(3) -0.016(3)
F8 0.077(3) 0.085(6) 0.092(3) -0.044(3) -0.010(2) 0.045(3)
C56 0.042(3) 0.024(4) 0.028(3) 0.003(2) 0.011(2) 0.007(3)
C41 0.025(3) 0.028(4) 0.034(3) -0.002(2) 0.008(2) -0.003(2)
C39 0.035(3) 0.030(4) 0.032(3) 0.001(2) 0.005(2) -0.001(3)
C58 0.032(3) 0.030(5) 0.035(3) -0.004(2) 0.010(2) -0.003(3)
B 0.027(3) 0.036(5) 0.030(3) 0.000(3) 0.006(2) 0.001(3)
F10 0.063(3) 0.090(6) 0.132(4) 0.007(4) 0.063(3) -0.017(3)
F 0.156(5) 0.064(5) 0.080(3) -0.007(3) 0.071(3) 0.014(4)
C40 0.023(3) 0.023(4) 0.038(3) 0.000(2) 0.003(2) -0.003(2)
C70 0.037(3) 0.040(6) 0.052(4) -0.008(3) 0.006(3) 0.004(3)
C64 0.024(3) 0.030(5) 0.044(3) -0.007(3) 0.010(2) -0.008(3)
F40A 0.031(2) 0.078(5) 0.104(4) 0.010(3) 0.002(2) -0.002(3)
F41A 0.045(3) 0.125(6) 0.086(3) 0.014(3) 0.033(2) -0.013(3)
F42A 0.045(3) 0.076(6) 0.180(6) -0.058(4) 0.013(3) -0.018(3)
F40B 0.039(7) 0.098(9) 0.131(8) -0.017(8) 0.025(8) -0.023(8)
F41B 0.037(7) 0.079(9) 0.139(8) -0.022(8) 0.005(7) -0.013(8)
F42B 0.039(7) 0.103(9) 0.102(8) 0.008(8) 0.020(7) -0.009(8)

loop_
_atom_type_symbol
_atom_type_description
_atom_type_scat_dispersion_real
_atom_type_scat_dispersion_imag
_atom_type_scat_source
C C 0.0030 0.0020 'International Tables Vol C Tables 4.2.6.8 and 6.1.1.4'
H H 0.0000 0.0000 'International Tables Vol C Tables 4.2.6.8 and 6.1.1.4'
B B 0.0010 0.0010 'International Tables Vol C Tables 4.2.6.8 and 6.1.1.4'
F F 0.0170 0.0100 'International Tables Vol C Tables 4.2.6.8 and 6.1.1.4'
Ir Ir -1.4442 7.9887 'International Tables Vol C Tables 4.2.6.8 and 6.1.1.4'
P P 0.1020 0.0940 'International Tables Vol C Tables 4.2.6.8 and 6.1.1.4'

loop_
_geom_angle_atom_site_label_1
_geom_angle_atom_site_label_2
_geom_angle_atom_site_label_3
_geom_angle
C18 P C19 106.4(3)
C18 P C8 100.0(3)
C19 P C8 111.6(3)
C18 P Ir 115.9(2)
C19 P Ir 117.03(19)
C8 P Ir 104.7(2)
C2 C8 C6 122.4(6)
C2 C8 P 112.6(4)
C6 C8 P 124.7(6)
C67 C66 C65 121.5(5)
C67 C66 C69 119.2(6)
C65 C66 C69 119.3(6)
C20 C19 C25 118.7(6)
C20 C19 P 121.1(5)
C25 C19 P 120.2(5)
C56 C57 C58 118.2(7)
C28 C29 C30 109.2(5)
C28 C29 C34 123.6(6)
C30 C29 C34 125.7(6)
C28 C29 Ir 74.4(3)
C30 C29 Ir 73.3(3)
C34 C29 Ir 129.9(4)
C29 C28 C32 106.7(6)
C29 C28 C33 125.2(6)
C32 C28 C33 127.1(5)
C29 C28 Ir 68.7(3)
C32 C28 Ir 72.8(3)
C33 C28 Ir 132.7(5)
C8 C2 C3 120.1(6)
C8 C2 C1 119.9(5)
C3 C2 C1 119.9(7)
C31 C32 C28 108.9(5)
C31 C32 C37 126.3(6)
C28 C32 C37 124.3(7)
C31 C32 Ir 70.3(3)
C28 C32 Ir 70.9(3)
C37 C32 Ir 131.0(4)
C4 C5 C6 122.0(6)
C4 C3 C2 118.1(8)
C5 C6 C8 115.5(7)
C5 C6 C7 120.0(6)
C8 C6 C7 124.5(6)
C5 C4 C3 121.7(6)
C2 C1 Ir 115.4(4)
C31 C30 C29 106.7(6)
C31 C30 C35 125.6(7)
C29 C30 C35 127.6(6)
C31 C30 Ir 71.7(3)
C29 C30 Ir 69.2(3)
C35 C30 Ir 127.5(4)
C32 C31 C30 108.3(6)
C32 C31 C36 125.8(6)
C30 C31 C36 125.6(7)
C32 C31 Ir 73.6(4)
C30 C31 Ir 71.6(3)
C36 C31 Ir 125.8(4)
C22 C20 C19 119.2(7)
C22 C20 C21 117.4(6)
C19 C20 C21 123.4(6)
C11 C10 C9 150.3(6)
C11 C10 Ir 74.4(4)
C9 C10 Ir 135.3(5)
C13 C12 C17 119.8(7)
C13 C12 C11 122.9(6)
C17 C12 C11 117.2(7)
C10 C11 C12 151.5(5)
C10 C11 Ir 72.6(4)
C12 C11 Ir 135.6(4)
F23 C69 F22 108.8(6)
F23 C69 F24 104.8(5)
F22 C69 F24 105.0(6)
F23 C69 C66 113.4(6)
F22 C69 C66 112.9(5)
F24 C69 C66 111.4(6)
C24 C25 C19 118.7(7)
C24 C25 C26 116.7(7)
C19 C25 C26 124.5(7)
F17 C52 F18 107.0(8)
F17 C52 F16 105.5(6)
F18 C52 F16 104.6(6)
F17 C52 C48 114.1(6)
F18 C52 C48 112.9(5)
F16 C52 C48 112.1(7)
F40B C61 F42A 57.3(7)
F40B C61 F41B 109.9(13)
F42A C61 F41B 55.2(7)
F40B C61 F42B 109.1(13)
F42A C61 F42B 137.5(17)
F41B C61 F42B 107.3(12)
F40B C61 F41A 57.0(7)
F42A C61 F41A 108.7(6)
F41B C61 F41A 136.5(18)
F42B C61 F41A 54.3(6)
F40B C61 F40A 137.0(18)
F42A C61 F40A 105.4(6)
F41B C61 F40A 54.9(7)
F42B C61 F40A 54.5(6)
F41A C61 F40A 103.8(6)
F40B C61 C58 110.4(18)
F42A C61 C58 113.7(6)
F41B C61 C58 111.2(18)
F42B C61 C58 108.8(17)
F41A C61 C58 112.1(5)
F40A C61 C58 112.6(6)
F21 C53 F20 106.9(5)
F21 C53 F19 107.0(8)
F20 C53 F19 105.6(5)
F21 C53 C50 113.0(5)
F20 C53 C50 112.1(7)
F19 C53 C50 111.8(5)
C23 C22 C20 122.6(7)
C23 C24 C25 123.2(9)
C22 C23 C24 117.6(8)
C16 C17 C12 118.6(9)
C12 C13 C14 120.1(8)
C15 C16 C17 120.9(8)
C16 C15 C14 121.0(8)
C15 C14 C13 119.6(11)
C1 Ir C10 112.4(2)
C1 Ir C11 80.8(2)
C10 Ir C11 33.0(2)
C1 Ir C29 94.5(2)
C10 Ir C29 149.7(2)
C11 Ir C29 155.4(3)
C1 Ir C30 84.7(2)
C10 Ir C30 128.3(2)
C11 Ir C30 118.0(3)
C29 Ir C30 37.4(2)
C1 Ir C31 112.0(2)
C10 Ir C31 93.9(2)
C11 Ir C31 97.5(2)
C29 Ir C31 61.8(2)
C30 Ir C31 36.7(2)
C1 Ir C28 130.5(2)
C10 Ir C28 117.0(2)
C11 Ir C28 145.89(19)
C29 Ir C28 36.9(2)
C30 Ir C28 61.7(2)
C31 Ir C28 61.2(2)
C1 Ir P 80.78(18)
C10 Ir P 88.33(18)
C11 Ir P 92.58(17)
C29 Ir P 110.56(17)
C30 Ir P 143.41(17)
C31 Ir P 164.85(18)
C28 Ir P 104.48(18)
C1 Ir C32 145.1(2)
C10 Ir C32 88.8(2)
C11 Ir C32 110.9(2)
C29 Ir C32 60.83(19)
C30 Ir C32 60.6(2)
C31 Ir C32 36.1(2)
C28 Ir C32 36.3(2)
P Ir C32 129.17(19)
C48 C49 C50 118.6(6)
F5 C45 F6 106.4(6)
F5 C45 F7 106.1(5)
F6 C45 F7 105.0(5)
F5 C45 C40 113.1(5)
F6 C45 C40 113.4(5)
F7 C45 C40 112.2(6)
C47 C46 C51 115.2(5)
C47 C46 B 121.7(5)
C51 C46 B 122.7(6)
C56 C55 C54 123.1(5)
C38 C43 C42 123.1(5)
C50 C51 C46 121.4(6)
C49 C48 C47 120.7(7)
C49 C48 C52 120.9(6)
C47 C48 C52 118.4(6)
C64 C65 C66 117.2(6)
C66 C67 C68 122.3(6)
C63 C68 C67 115.5(6)
C63 C68 B 124.8(5)
C67 C68 B 119.6(5)
F15 C44 F11 107.3(7)
F15 C44 F10 107.3(7)
F11 C44 F10 101.7(6)
F15 C44 C38 114.5(5)
F11 C44 C38 112.1(6)
F10 C44 C38 113.0(6)
C43 C38 C39 120.1(5)
C43 C38 C44 119.2(5)
C39 C38 C44 120.7(5)
C58 C59 C54 123.3(6)
C55 C54 C59 114.1(6)
C55 C54 B 122.9(5)
C59 C54 B 122.7(5)
C43 C42 C41 115.5(5)
C43 C42 B 120.3(5)
C41 C42 B 123.8(5)
C49 C50 C51 121.1(6)
C49 C50 C53 120.6(6)
C51 C50 C53 118.3(7)
C48 C47 C46 123.0(6)
F4 C60 F2 105.7(5)
F4 C60 F3 105.6(6)
F2 C60 F3 103.6(6)
F4 C60 C56 114.0(6)
F2 C60 C56 112.9(5)
F3 C60 C56 114.1(5)
C68 C63 C64 122.3(5)
C55 C56 C57 120.7(6)
C55 C56 C60 120.9(6)
C57 C56 C60 118.4(6)
C40 C41 C42 121.9(5)
C40 C39 C38 118.1(5)
C59 C58 C57 120.6(5)
C59 C58 C61 119.0(6)
C57 C58 C61 120.4(6)
C54 B C46 114.4(5)
C54 B C68 111.0(5)
C46 B C68 103.3(5)
C54 B C42 104.5(5)
C46 B C42 111.4(5)
C68 B C42 112.6(5)
C41 C40 C39 121.1(5)
C41 C40 C45 120.2(5)
C39 C40 C45 118.8(5)
F8 C70 F9 106.4(8)
F8 C70 F 106.6(6)
F9 C70 F 104.4(6)
F8 C70 C64 114.3(5)
F9 C70 C64 112.6(5)
F C70 C64 111.8(7)
C65 C64 C63 121.1(6)
C65 C64 C70 120.6(6)
C63 C64 C70 118.2(5)

loop_
_geom_bond_atom_site_label_1
_geom_bond_atom_site_label_2
_geom_bond_distance
P C18 1.829(6)
P C19 1.835(7)
P C8 1.837(6)
P Ir 2.3006(16)
C8 C2 1.365(10)
C8 C6 1.435(8)
F3 C60 1.352(9)
F2 C60 1.344(7)
F4 C60 1.339(7)
C66 C67 1.374(9)
C66 C65 1.399(9)
C66 C69 1.503(8)
C19 C20 1.414(8)
C19 C25 1.424(10)
C57 C56 1.388(8)
C57 C58 1.391(10)
F20 C53 1.330(9)
F24 C69 1.345(9)
F23 C69 1.325(9)
F22 C69 1.326(8)
C29 C28 1.422(9)
C29 C30 1.435(10)
C29 C34 1.511(8)
C29 Ir 2.207(5)
F19 C53 1.339(9)
C28 C32 1.429(9)
C28 C33 1.504(10)
C28 Ir 2.281(5)
C2 C3 1.407(9)
C2 C1 1.511(8)
C32 C31 1.416(10)
C32 C37 1.508(8)
C32 Ir 2.306(5)
C5 C4 1.373(12)
C5 C6 1.394(10)
F21 C53 1.320(8)
C3 C4 1.385(10)
F18 C52 1.329(9)
C6 C7 1.479(11)
F16 C52 1.343(8)
C1 Ir 2.137(5)
C30 C31 1.426(8)
C30 C35 1.474(10)
C30 Ir 2.262(6)
F17 C52 1.316(8)
C31 C36 1.495(10)
C31 Ir 2.263(6)
C20 C22 1.391(11)
C20 C21 1.508(11)
F15 C44 1.300(7)
C10 C11 1.245(10)
C10 C9 1.496(9)
C10 Ir 2.181(5)
C12 C13 1.367(12)
C12 C17 1.403(9)
C12 C11 1.459(9)
C11 Ir 2.201(5)
C25 C24 1.381(11)
C25 C26 1.526(10)
C52 C48 1.491(11)
C61 F40B 1.290(14)
C61 F42A 1.307(8)
C61 F41B 1.309(14)
C61 F42B 1.319(14)
C61 F41A 1.323(7)
C61 F40A 1.344(8)
C61 C58 1.511(8)
C53 C50 1.505(9)
C22 C23 1.376(14)
C24 C23 1.381(12)
C17 C16 1.393(11)
C13 C14 1.398(11)
C16 C15 1.348(14)
C15 C14 1.367(12)
F5 C45 1.329(7)
F7 C45 1.348(8)
C49 C48 1.377(9)
C49 C50 1.378(10)
C45 F6 1.337(8)
C45 C40 1.494(8)
C46 C47 1.396(9)
C46 C51 1.419(8)
C46 B 1.638(8)
C55 C56 1.385(9)
C55 C54 1.412(9)
C43 C38 1.384(8)
C43 C42 1.392(8)
C51 C50 1.397(8)
C48 C47 1.385(8)
C65 C64 1.377(8)
C67 C68 1.407(7)
C68 C63 1.386(9)
C68 B 1.639(9)
C44 F11 1.315(10)
C44 F10 1.318(10)
C44 C38 1.493(8)
C38 C39 1.389(8)
C59 C58 1.379(9)
C59 C54 1.412(8)
C54 B 1.628(10)
C42 C41 1.407(7)
C42 B 1.647(8)
C60 C56 1.466(9)
C63 C64 1.404(9)
F9 C70 1.315(9)
F8 C70 1.306(8)
C41 C40 1.382(7)
C39 C40 1.388(8)
F C70 1.341(9)
C70 C64 1.488(10)
